data_7705699
loop_
_publ_author_name
'Ferguson, John T.'
'Jiang, Qifeng'
'Marro, Eric A.'
'Siegler, Maxime A.'
'Klausen, Rebekka S.'

_publ_section_title
;
 Long-range coupling in cyclic silanes.
;
_journal_issue 42
_journal_name_full 'Dalton transactions (Cambridge, England : 2003)'
_journal_page_first 14951
_journal_page_last 14961
_journal_paper_doi 10.1039/d0dt03163a
_journal_volume 49
_journal_year 2020
_chemical_formula_moiety 'C20 H60 Si10'
_chemical_formula_sum 'C20 H60 Si10'
_chemical_formula_weight 581.58
_space_group_crystal_system triclinic
_space_group_IT_number 2
_space_group_name_Hall '-P 1'
_space_group_name_H-M_alt 'P -1'
_atom_sites_solution_hydrogens geom
_atom_sites_solution_primary direct
_atom_sites_solution_secondary difmap
_audit_creation_method SHELXL-2018/3
_audit_update_record
;
2020-06-04 deposited with the CCDC.	2020-10-16 downloaded from the CCDC.
;
_cell_angle_alpha 71.232(2)
_cell_angle_beta 80.544(2)
_cell_angle_gamma 69.194(3)
_cell_formula_units_Z 2
_cell_length_a 10.1167(3)
_cell_length_b 12.4290(3)
_cell_length_c 17.0543(4)
_cell_measurement_reflns_used 17662
_cell_measurement_temperature 200(2)
_cell_measurement_theta_max 27.68
_cell_measurement_theta_min 2.32
_cell_volume 1894.96(9)
_computing_cell_refinement 'CrysAlisPro 1.171.39.29c (Rigaku OD, 2017)'
_computing_data_collection 'CrysAlisPro 1.171.39.29c (Rigaku OD, 2017)'
_computing_data_reduction 'CrysAlisPro 1.171.39.29c (Rigaku OD, 2017)'
_computing_molecular_graphics 'SHELXTL v6.10 (Sheldrick, 2008)'
_computing_publication_material 'SHELXTL v6.10 (Sheldrick, 2008)'
_computing_structure_refinement 'SHELXL-2018/3 (Sheldrick, 2018)'
_computing_structure_solution 'SHELXS-2018/3 (Sheldrick, 2018)'
_diffrn_ambient_temperature 200(2)
_diffrn_measured_fraction_theta_full 0.999
_diffrn_measured_fraction_theta_max 1.000
_diffrn_measurement_device_type 'SuperNova, Dual, Cu at zero, Atlas'
_diffrn_measurement_method '\w scans'
_diffrn_radiation_monochromator mirror
_diffrn_radiation_source 'SuperNova (Mo) X-ray Source'
_diffrn_radiation_type MoK\a
_diffrn_radiation_wavelength 0.71073
_diffrn_reflns_av_R_equivalents 0.0259
_diffrn_reflns_av_unetI/netI 0.0224
_diffrn_reflns_Laue_measured_fraction_full 0.999
_diffrn_reflns_Laue_measured_fraction_max 1.000
_diffrn_reflns_limit_h_max 13
_diffrn_reflns_limit_h_min -13
_diffrn_reflns_limit_k_max 16
_diffrn_reflns_limit_k_min -16
_diffrn_reflns_limit_l_max 22
_diffrn_reflns_limit_l_min -22
_diffrn_reflns_number 36920
_diffrn_reflns_point_group_measured_fraction_full 0.999
_diffrn_reflns_point_group_measured_fraction_max 1.000
_diffrn_reflns_theta_full 25.242
_diffrn_reflns_theta_max 27.500
_diffrn_reflns_theta_min 2.157
_exptl_absorpt_coefficient_mu 0.355
_exptl_absorpt_correction_T_max 1.000
_exptl_absorpt_correction_T_min 0.370
_exptl_absorpt_correction_type gaussian
_exptl_absorpt_process_details
;
CrysAlisPro 1.171.39.29c (Rigaku Oxford Diffraction, 2017)
Numerical absorption correction based on gaussian integration over
			a multifaceted crystal model
Empirical absorption correction using spherical harmonics,
 implemented in SCALE3 ABSPACK scaling algorithm.
;
_exptl_crystal_colour colorless
_exptl_crystal_density_diffrn 1.019
_exptl_crystal_description 'thick lath'
_exptl_crystal_F_000 640
_exptl_crystal_size_max 0.410
_exptl_crystal_size_mid 0.260
_exptl_crystal_size_min 0.080
_refine_diff_density_max 0.329
_refine_diff_density_min -0.268
_refine_diff_density_rms 0.040
_refine_ls_extinction_method none
_refine_ls_goodness_of_fit_ref 1.055
_refine_ls_hydrogen_treatment constr
_refine_ls_matrix_type full
_refine_ls_number_parameters 291
_refine_ls_number_reflns 8701
_refine_ls_number_restraints 0
_refine_ls_restrained_S_all 1.055
_refine_ls_R_factor_all 0.0382
_refine_ls_R_factor_gt 0.0294
_refine_ls_shift/su_max 0.001
_refine_ls_shift/su_mean 0.000
_refine_ls_structure_factor_coef Fsqd
_refine_ls_weighting_details 'w=1/[\s^2^(Fo^2^)+(0.0324P)^2^+0.5021P] where P=(Fo^2^+2Fc^2^)/3'
_refine_ls_weighting_scheme calc
_refine_ls_wR_factor_gt 0.0721
_refine_ls_wR_factor_ref 0.0769
_reflns_Friedel_coverage 0.000
_reflns_number_gt 7386
_reflns_number_total 8701
_reflns_threshold_expression 'I > 2\s(I)'
_cod_data_source_file d0dt03163a2.cif
_cod_data_source_block 6
_cod_depositor_comments 'Adding full bibliography for 7705698--7705701.cif.'
_cod_original_cell_volume 1894.96(10)
_cod_database_code 7705699
_shelx_shelxl_version_number 2018/3
_shelx_space_group_comment
;
The symmetry employed for this shelxl refinement is uniquely defined
by the following loop, which should always be used as a source of
symmetry information in preference to the above space-group names.
They are only intended as comments.
;
_shelx_estimated_absorpt_t_min 0.868
_shelx_estimated_absorpt_t_max 0.972
_oxdiff_exptl_absorpt_empirical_full_min 0.773
_oxdiff_exptl_absorpt_empirical_full_max 1.169
_oxdiff_exptl_absorpt_empirical_details
;
Empirical correction (ABSPACK) includes:
- Absorption correction using spherical harmonics
- Frame scaling
;

loop_
_space_group_symop_operation_xyz
'x, y, z'
'-x, -y, -z'

loop_
_atom_site_label
_atom_site_type_symbol
_atom_site_fract_x
_atom_site_fract_y
_atom_site_fract_z
_atom_site_U_iso_or_equiv
_atom_site_adp_type
_atom_site_occupancy
_atom_site_site_symmetry_order
_atom_site_calc_flag
_atom_site_refinement_flags_posn
_atom_site_refinement_flags_adp
_atom_site_refinement_flags_occupancy
_atom_site_disorder_assembly
_atom_site_disorder_group
Si1 Si 0.24943(4) 0.23168(3) 0.22660(2) 0.02705(9) Uani 1 1 d . . . . .
Si2 Si 0.44062(4) 0.05003(3) 0.23915(2) 0.02581(8) Uani 1 1 d . . . . .
Si3 Si 0.39257(4) -0.13355(3) 0.28696(2) 0.02658(9) Uani 1 1 d . . . . .
Si4 Si 0.23968(4) -0.12795(4) 0.19436(3) 0.03434(10) Uani 1 1 d . . . . .
Si5 Si 0.07931(4) 0.06450(4) 0.13595(3) 0.03553(10) Uani 1 1 d . . . . .
Si6 Si 0.03701(4) 0.21735(4) 0.19834(2) 0.03110(9) Uani 1 1 d . . . . .
Si7 Si 0.21182(5) 0.30696(4) 0.34148(3) 0.03932(11) Uani 1 1 d . . . . .
Si8 Si 0.31574(5) 0.37787(4) 0.11452(3) 0.04011(11) Uani 1 1 d . . . . .
Si9 Si 0.29633(5) -0.18540(4) 0.42370(3) 0.04271(11) Uani 1 1 d . . . . .
Si10 Si 0.61119(4) -0.29020(4) 0.28661(3) 0.03546(10) Uani 1 1 d . . . . .
C1 C 0.57713(16) 0.04761(15) 0.30338(11) 0.0429(4) Uani 1 1 d . . . . .
H1A H 0.661592 -0.022490 0.303349 0.064 Uiso 1 1 calc R U . . .
H1B H 0.537951 0.043010 0.360419 0.064 Uiso 1 1 calc R U . . .
H1C H 0.602820 0.121041 0.279745 0.064 Uiso 1 1 calc R U . . .
C2 C 0.52185(16) 0.05450(14) 0.13061(9) 0.0391(3) Uani 1 1 d . . . . .
H2A H 0.552095 0.125686 0.107390 0.059 Uiso 1 1 calc R U . . .
H2B H 0.451615 0.058036 0.095731 0.059 Uiso 1 1 calc R U . . .
H2C H 0.603958 -0.017912 0.132415 0.059 Uiso 1 1 calc R U . . .
C3 C 0.1344(2) -0.23308(18) 0.24667(14) 0.0630(5) Uani 1 1 d . . . . .
H3A H 0.079413 -0.236226 0.205691 0.094 Uiso 1 1 calc R U . . .
H3B H 0.069975 -0.203937 0.290463 0.094 Uiso 1 1 calc R U . . .
H3C H 0.199219 -0.313645 0.271004 0.094 Uiso 1 1 calc R U . . .
C4 C 0.3455(2) -0.18236(19) 0.10455(12) 0.0611(5) Uani 1 1 d . . . . .
H4A H 0.407728 -0.265193 0.125413 0.092 Uiso 1 1 calc R U . . .
H4B H 0.402830 -0.130778 0.075228 0.092 Uiso 1 1 calc R U . . .
H4C H 0.280807 -0.179368 0.066372 0.092 Uiso 1 1 calc R U . . .
C5 C -0.0976(2) 0.0463(2) 0.13472(17) 0.0766(7) Uani 1 1 d . . . . .
H5A H -0.162846 0.122701 0.103911 0.115 Uiso 1 1 calc R U . . .
H5B H -0.136466 0.022546 0.191769 0.115 Uiso 1 1 calc R U . . .
H5C H -0.085449 -0.015649 0.107838 0.115 Uiso 1 1 calc R U . . .
C6 C 0.1424(3) 0.11954(19) 0.02445(11) 0.0678(6) Uani 1 1 d . . . . .
H6A H 0.160634 0.057237 -0.003187 0.102 Uiso 1 1 calc R U . . .
H6B H 0.229752 0.137556 0.022690 0.102 Uiso 1 1 calc R U . . .
H6C H 0.069411 0.192386 -0.004028 0.102 Uiso 1 1 calc R U . . .
C7 C -0.08831(19) 0.19558(19) 0.29254(12) 0.0563(5) Uani 1 1 d . . . . .
H7A H -0.126876 0.269710 0.309306 0.085 Uiso 1 1 calc R U . . .
H7B H -0.037240 0.129889 0.338056 0.085 Uiso 1 1 calc R U . . .
H7C H -0.165945 0.175823 0.279211 0.085 Uiso 1 1 calc R U . . .
C8 C -0.06648(19) 0.36234(16) 0.12404(12) 0.0544(5) Uani 1 1 d . . . . .
H8A H -0.152976 0.354145 0.111516 0.082 Uiso 1 1 calc R U . . .
H8B H -0.008427 0.380107 0.072650 0.082 Uiso 1 1 calc R U . . .
H8C H -0.091689 0.427908 0.149458 0.082 Uiso 1 1 calc R U . . .
C9 C 0.0350(2) 0.4272(2) 0.33841(17) 0.0815(7) Uani 1 1 d . . . . .
H9A H -0.040398 0.391255 0.348311 0.122 Uiso 1 1 calc R U . . .
H9B H 0.026196 0.486942 0.283867 0.122 Uiso 1 1 calc R U . . .
H9C H 0.026704 0.466186 0.381437 0.122 Uiso 1 1 calc R U . . .
C10 C 0.2192(2) 0.18766(19) 0.44245(11) 0.0610(5) Uani 1 1 d . . . . .
H10A H 0.192038 0.224571 0.488048 0.092 Uiso 1 1 calc R U . . .
H10B H 0.315722 0.130783 0.448876 0.092 Uiso 1 1 calc R U . . .
H10C H 0.153665 0.145059 0.443400 0.092 Uiso 1 1 calc R U . . .
C11 C 0.3481(2) 0.37701(17) 0.34049(12) 0.0571(5) Uani 1 1 d . . . . .
H11A H 0.331851 0.405340 0.389747 0.086 Uiso 1 1 calc R U . . .
H11B H 0.341302 0.445005 0.290487 0.086 Uiso 1 1 calc R U . . .
H11C H 0.442734 0.317388 0.340725 0.086 Uiso 1 1 calc R U . . .
C12 C 0.1936(2) 0.53298(15) 0.11246(13) 0.0634(5) Uani 1 1 d . . . . .
H12A H 0.222285 0.591849 0.065365 0.095 Uiso 1 1 calc R U . . .
H12B H 0.198473 0.549489 0.164182 0.095 Uiso 1 1 calc R U . . .
H12C H 0.096398 0.538596 0.106750 0.095 Uiso 1 1 calc R U . . .
C13 C 0.5006(2) 0.37323(19) 0.12485(14) 0.0641(5) Uani 1 1 d . . . . .
H13A H 0.568540 0.296560 0.119353 0.096 Uiso 1 1 calc R U . . .
H13B H 0.506766 0.381295 0.179319 0.096 Uiso 1 1 calc R U . . .
H13C H 0.522470 0.439410 0.081251 0.096 Uiso 1 1 calc R U . . .
C14 C 0.3117(2) 0.35788(15) 0.01085(10) 0.0493(4) Uani 1 1 d . . . . .
H14A H 0.216576 0.360008 0.003591 0.074 Uiso 1 1 calc R U . . .
H14B H 0.380464 0.280389 0.007608 0.074 Uiso 1 1 calc R U . . .
H14C H 0.335834 0.422765 -0.032940 0.074 Uiso 1 1 calc R U . . .
C15 C 0.1048(2) -0.0992(2) 0.43217(14) 0.0730(6) Uani 1 1 d . . . . .
H15A H 0.069067 -0.120894 0.490112 0.110 Uiso 1 1 calc R U . . .
H15B H 0.052621 -0.118260 0.397711 0.110 Uiso 1 1 calc R U . . .
H15C H 0.091753 -0.013003 0.413138 0.110 Uiso 1 1 calc R U . . .
C16 C 0.3132(3) -0.34899(18) 0.45983(14) 0.0801(7) Uani 1 1 d . . . . .
H16A H 0.268537 -0.368001 0.515813 0.120 Uiso 1 1 calc R U . . .
H16B H 0.413625 -0.397553 0.460614 0.120 Uiso 1 1 calc R U . . .
H16C H 0.266228 -0.366807 0.421930 0.120 Uiso 1 1 calc R U . . .
C17 C 0.3874(3) -0.1563(2) 0.49814(12) 0.0711(6) Uani 1 1 d . . . . .
H17A H 0.377259 -0.070782 0.481883 0.107 Uiso 1 1 calc R U . . .
H17B H 0.488083 -0.203841 0.497287 0.107 Uiso 1 1 calc R U . . .
H17C H 0.344382 -0.179165 0.554210 0.107 Uiso 1 1 calc R U . . .
C18 C 0.7041(2) -0.32022(18) 0.38168(12) 0.0620(5) Uani 1 1 d . . . . .
H18A H 0.649816 -0.352454 0.431125 0.093 Uiso 1 1 calc R U . . .
H18B H 0.712272 -0.245212 0.384312 0.093 Uiso 1 1 calc R U . . .
H18C H 0.798938 -0.378679 0.379308 0.093 Uiso 1 1 calc R U . . .
C19 C 0.5824(2) -0.43175(15) 0.28837(14) 0.0614(5) Uani 1 1 d . . . . .
H19A H 0.539024 -0.418913 0.237391 0.092 Uiso 1 1 calc R U . . .
H19B H 0.519612 -0.453973 0.336460 0.092 Uiso 1 1 calc R U . . .
H19C H 0.673576 -0.496441 0.292174 0.092 Uiso 1 1 calc R U . . .
C20 C 0.73607(19) -0.25832(16) 0.19519(12) 0.0561(5) Uani 1 1 d . . . . .
H20A H 0.819017 -0.330226 0.197385 0.084 Uiso 1 1 calc R U . . .
H20B H 0.766344 -0.192192 0.196304 0.084 Uiso 1 1 calc R U . . .
H20C H 0.688307 -0.235820 0.143967 0.084 Uiso 1 1 calc R U . . .

loop_
_atom_site_aniso_label
_atom_site_aniso_U_11
_atom_site_aniso_U_22
_atom_site_aniso_U_33
_atom_site_aniso_U_23
_atom_site_aniso_U_13
_atom_site_aniso_U_12
Si1 0.02570(18) 0.02312(18) 0.0326(2) -0.00924(15) -0.00402(15) -0.00608(14)
Si2 0.02230(17) 0.02422(18) 0.03007(19) -0.00728(14) -0.00113(14) -0.00713(14)
Si3 0.02866(19) 0.02320(17) 0.02657(18) -0.00768(14) 0.00241(14) -0.00810(14)
Si4 0.0362(2) 0.0354(2) 0.0392(2) -0.01986(18) 0.00176(17) -0.01421(17)
Si5 0.0330(2) 0.0434(2) 0.0378(2) -0.01807(18) -0.00737(17) -0.01325(18)
Si6 0.02443(18) 0.0336(2) 0.0349(2) -0.01215(16) -0.00531(15) -0.00527(15)
Si7 0.0399(2) 0.0366(2) 0.0472(3) -0.02309(19) -0.00620(19) -0.00753(18)
Si8 0.0467(3) 0.0266(2) 0.0450(2) -0.00261(18) -0.00568(19) -0.01482(18)
Si9 0.0518(3) 0.0353(2) 0.0316(2) -0.00636(17) 0.00996(19) -0.0113(2)
Si10 0.0350(2) 0.02607(19) 0.0401(2) -0.01111(17) 0.00120(17) -0.00375(16)
C1 0.0324(8) 0.0451(9) 0.0546(10) -0.0134(8) -0.0118(7) -0.0132(7)
C2 0.0371(8) 0.0353(8) 0.0363(8) -0.0070(6) 0.0076(6) -0.0087(6)
C3 0.0688(13) 0.0524(11) 0.0833(14) -0.0186(10) -0.0064(11) -0.0377(10)
C4 0.0616(12) 0.0707(13) 0.0553(11) -0.0428(10) -0.0022(9) -0.0049(10)
C5 0.0442(11) 0.0851(16) 0.125(2) -0.0518(15) -0.0236(12) -0.0222(11)
C6 0.1038(17) 0.0631(12) 0.0370(10) -0.0168(9) -0.0077(10) -0.0238(12)
C7 0.0410(9) 0.0763(13) 0.0570(11) -0.0293(10) 0.0112(8) -0.0222(9)
C8 0.0424(9) 0.0455(10) 0.0655(12) -0.0092(9) -0.0232(8) 0.0002(8)
C9 0.0618(13) 0.0768(15) 0.1092(19) -0.0659(15) -0.0138(13) 0.0130(11)
C10 0.0784(14) 0.0764(14) 0.0446(10) -0.0248(10) 0.0070(9) -0.0421(12)
C11 0.0782(13) 0.0463(10) 0.0615(12) -0.0158(9) -0.0208(10) -0.0297(10)
C12 0.0904(15) 0.0272(8) 0.0660(12) -0.0064(8) -0.0167(11) -0.0120(9)
C13 0.0640(12) 0.0614(12) 0.0730(13) -0.0028(10) -0.0050(10) -0.0417(10)
C14 0.0592(11) 0.0397(9) 0.0400(9) -0.0010(7) -0.0013(8) -0.0152(8)
C15 0.0542(12) 0.0867(16) 0.0746(14) -0.0393(12) 0.0240(11) -0.0161(11)
C16 0.1113(19) 0.0460(11) 0.0631(13) 0.0017(10) 0.0250(13) -0.0308(12)
C17 0.0887(16) 0.0772(14) 0.0361(10) -0.0174(10) -0.0104(10) -0.0096(12)
C18 0.0576(12) 0.0529(11) 0.0599(12) -0.0198(9) -0.0203(9) 0.0113(9)
C19 0.0651(12) 0.0320(9) 0.0851(14) -0.0233(9) 0.0042(11) -0.0114(8)
C20 0.0400(9) 0.0467(10) 0.0639(12) -0.0144(9) 0.0131(8) -0.0015(8)

loop_
_atom_type_symbol
_atom_type_description
_atom_type_scat_dispersion_real
_atom_type_scat_dispersion_imag
_atom_type_scat_source
C C 0.0033 0.0016 'International Tables Vol C Tables 4.2.6.8 and 6.1.1.4'
H H 0.0000 0.0000 'International Tables Vol C Tables 4.2.6.8 and 6.1.1.4'
Si Si 0.0817 0.0704 'International Tables Vol C Tables 4.2.6.8 and 6.1.1.4'

loop_
_geom_angle_atom_site_label_1
_geom_angle_atom_site_label_2
_geom_angle_atom_site_label_3
_geom_angle
_geom_angle_site_symmetry_1
_geom_angle_site_symmetry_3
_geom_angle_publ_flag
Si7 Si1 Si6 110.06(2) . . ?
Si7 Si1 Si2 113.59(2) . . ?
Si6 Si1 Si2 112.64(2) . . ?
Si7 Si1 Si8 104.72(2) . . ?
Si6 Si1 Si8 109.07(2) . . ?
Si2 Si1 Si8 106.29(2) . . ?
C1 Si2 C2 108.16(8) . . ?
C1 Si2 Si3 110.23(5) . . ?
C2 Si2 Si3 104.01(5) . . ?
C1 Si2 Si1 108.88(5) . . ?
C2 Si2 Si1 106.03(5) . . ?
Si3 Si2 Si1 118.91(2) . . ?
Si9 Si3 Si4 109.53(2) . . ?
Si9 Si3 Si2 117.32(2) . . ?
Si4 Si3 Si2 107.20(2) . . ?
Si9 Si3 Si10 104.07(2) . . ?
Si4 Si3 Si10 111.04(2) . . ?
Si2 Si3 Si10 107.65(2) . . ?
C4 Si4 C3 106.11(10) . . ?
C4 Si4 Si3 110.20(7) . . ?
C3 Si4 Si3 110.71(7) . . ?
C4 Si4 Si5 106.38(7) . . ?
C3 Si4 Si5 108.24(7) . . ?
Si3 Si4 Si5 114.76(2) . . ?
C5 Si5 C6 107.18(11) . . ?
C5 Si5 Si6 106.55(7) . . ?
C6 Si5 Si6 107.80(7) . . ?
C5 Si5 Si4 107.61(8) . . ?
C6 Si5 Si4 107.79(7) . . ?
Si6 Si5 Si4 119.35(2) . . ?
C7 Si6 C8 104.24(9) . . ?
C7 Si6 Si5 109.53(7) . . ?
C8 Si6 Si5 106.93(6) . . ?
C7 Si6 Si1 113.46(6) . . ?
C8 Si6 Si1 110.42(6) . . ?
Si5 Si6 Si1 111.81(2) . . ?
C10 Si7 C11 107.32(9) . . ?
C10 Si7 C9 108.49(11) . . ?
C11 Si7 C9 106.85(10) . . ?
C10 Si7 Si1 112.51(6) . . ?
C11 Si7 Si1 111.13(7) . . ?
C9 Si7 Si1 110.32(7) . . ?
C14 Si8 C12 106.88(9) . . ?
C14 Si8 C13 107.55(9) . . ?
C12 Si8 C13 107.39(10) . . ?
C14 Si8 Si1 113.27(6) . . ?
C12 Si8 Si1 110.83(7) . . ?
C13 Si8 Si1 110.66(6) . . ?
C15 Si9 C17 107.38(10) . . ?
C15 Si9 C16 107.16(12) . . ?
C17 Si9 C16 107.69(11) . . ?
C15 Si9 Si3 111.66(8) . . ?
C17 Si9 Si3 112.04(8) . . ?
C16 Si9 Si3 110.67(7) . . ?
C20 Si10 C19 106.17(9) . . ?
C20 Si10 C18 107.15(10) . . ?
C19 Si10 C18 108.46(10) . . ?
C20 Si10 Si3 115.05(6) . . ?
C19 Si10 Si3 111.06(7) . . ?
C18 Si10 Si3 108.71(6) . . ?
Si2 C1 H1A 109.5 . . ?
Si2 C1 H1B 109.5 . . ?
H1A C1 H1B 109.5 . . ?
Si2 C1 H1C 109.5 . . ?
H1A C1 H1C 109.5 . . ?
H1B C1 H1C 109.5 . . ?
Si2 C2 H2A 109.5 . . ?
Si2 C2 H2B 109.5 . . ?
H2A C2 H2B 109.5 . . ?
Si2 C2 H2C 109.5 . . ?
H2A C2 H2C 109.5 . . ?
H2B C2 H2C 109.5 . . ?
Si4 C3 H3A 109.5 . . ?
Si4 C3 H3B 109.5 . . ?
H3A C3 H3B 109.5 . . ?
Si4 C3 H3C 109.5 . . ?
H3A C3 H3C 109.5 . . ?
H3B C3 H3C 109.5 . . ?
Si4 C4 H4A 109.5 . . ?
Si4 C4 H4B 109.5 . . ?
H4A C4 H4B 109.5 . . ?
Si4 C4 H4C 109.5 . . ?
H4A C4 H4C 109.5 . . ?
H4B C4 H4C 109.5 . . ?
Si5 C5 H5A 109.5 . . ?
Si5 C5 H5B 109.5 . . ?
H5A C5 H5B 109.5 . . ?
Si5 C5 H5C 109.5 . . ?
H5A C5 H5C 109.5 . . ?
H5B C5 H5C 109.5 . . ?
Si5 C6 H6A 109.5 . . ?
Si5 C6 H6B 109.5 . . ?
H6A C6 H6B 109.5 . . ?
Si5 C6 H6C 109.5 . . ?
H6A C6 H6C 109.5 . . ?
H6B C6 H6C 109.5 . . ?
Si6 C7 H7A 109.5 . . ?
Si6 C7 H7B 109.5 . . ?
H7A C7 H7B 109.5 . . ?
Si6 C7 H7C 109.5 . . ?
H7A C7 H7C 109.5 . . ?
H7B C7 H7C 109.5 . . ?
Si6 C8 H8A 109.5 . . ?
Si6 C8 H8B 109.5 . . ?
H8A C8 H8B 109.5 . . ?
Si6 C8 H8C 109.5 . . ?
H8A C8 H8C 109.5 . . ?
H8B C8 H8C 109.5 . . ?
Si7 C9 H9A 109.5 . . ?
Si7 C9 H9B 109.5 . . ?
H9A C9 H9B 109.5 . . ?
Si7 C9 H9C 109.5 . . ?
H9A C9 H9C 109.5 . . ?
H9B C9 H9C 109.5 . . ?
Si7 C10 H10A 109.5 . . ?
Si7 C10 H10B 109.5 . . ?
H10A C10 H10B 109.5 . . ?
Si7 C10 H10C 109.5 . . ?
H10A C10 H10C 109.5 . . ?
H10B C10 H10C 109.5 . . ?
Si7 C11 H11A 109.5 . . ?
Si7 C11 H11B 109.5 . . ?
H11A C11 H11B 109.5 . . ?
Si7 C11 H11C 109.5 . . ?
H11A C11 H11C 109.5 . . ?
H11B C11 H11C 109.5 . . ?
Si8 C12 H12A 109.5 . . ?
Si8 C12 H12B 109.5 . . ?
H12A C12 H12B 109.5 . . ?
Si8 C12 H12C 109.5 . . ?
H12A C12 H12C 109.5 . . ?
H12B C12 H12C 109.5 . . ?
Si8 C13 H13A 109.5 . . ?
Si8 C13 H13B 109.5 . . ?
H13A C13 H13B 109.5 . . ?
Si8 C13 H13C 109.5 . . ?
H13A C13 H13C 109.5 . . ?
H13B C13 H13C 109.5 . . ?
Si8 C14 H14A 109.5 . . ?
Si8 C14 H14B 109.5 . . ?
H14A C14 H14B 109.5 . . ?
Si8 C14 H14C 109.5 . . ?
H14A C14 H14C 109.5 . . ?
H14B C14 H14C 109.5 . . ?
Si9 C15 H15A 109.5 . . ?
Si9 C15 H15B 109.5 . . ?
H15A C15 H15B 109.5 . . ?
Si9 C15 H15C 109.5 . . ?
H15A C15 H15C 109.5 . . ?
H15B C15 H15C 109.5 . . ?
Si9 C16 H16A 109.5 . . ?
Si9 C16 H16B 109.5 . . ?
H16A C16 H16B 109.5 . . ?
Si9 C16 H16C 109.5 . . ?
H16A C16 H16C 109.5 . . ?
H16B C16 H16C 109.5 . . ?
Si9 C17 H17A 109.5 . . ?
Si9 C17 H17B 109.5 . . ?
H17A C17 H17B 109.5 . . ?
Si9 C17 H17C 109.5 . . ?
H17A C17 H17C 109.5 . . ?
H17B C17 H17C 109.5 . . ?
Si10 C18 H18A 109.5 . . ?
Si10 C18 H18B 109.5 . . ?
H18A C18 H18B 109.5 . . ?
Si10 C18 H18C 109.5 . . ?
H18A C18 H18C 109.5 . . ?
H18B C18 H18C 109.5 . . ?
Si10 C19 H19A 109.5 . . ?
Si10 C19 H19B 109.5 . . ?
H19A C19 H19B 109.5 . . ?
Si10 C19 H19C 109.5 . . ?
H19A C19 H19C 109.5 . . ?
H19B C19 H19C 109.5 . . ?
Si10 C20 H20A 109.5 . . ?
Si10 C20 H20B 109.5 . . ?
H20A C20 H20B 109.5 . . ?
Si10 C20 H20C 109.5 . . ?
H20A C20 H20C 109.5 . . ?
H20B C20 H20C 109.5 . . ?

loop_
_geom_bond_atom_site_label_1
_geom_bond_atom_site_label_2
_geom_bond_distance
_geom_bond_site_symmetry_2
_geom_bond_publ_flag
Si1 Si7 2.3538(6) . ?
Si1 Si6 2.3558(5) . ?
Si1 Si2 2.3679(5) . ?
Si1 Si8 2.3695(6) . ?
Si2 C1 1.8853(15) . ?
Si2 C2 1.8899(15) . ?
Si2 Si3 2.3596(5) . ?
Si3 Si9 2.3525(5) . ?
Si3 Si4 2.3551(6) . ?
Si3 Si10 2.3720(5) . ?
Si4 C4 1.8875(17) . ?
Si4 C3 1.8877(18) . ?
Si4 Si5 2.3637(6) . ?
Si5 C5 1.8861(19) . ?
Si5 C6 1.888(2) . ?
Si5 Si6 2.3448(6) . ?
Si6 C7 1.8858(17) . ?
Si6 C8 1.8909(17) . ?
Si7 C10 1.868(2) . ?
Si7 C11 1.8698(19) . ?
Si7 C9 1.876(2) . ?
Si8 C14 1.8717(18) . ?
Si8 C12 1.8769(18) . ?
Si8 C13 1.886(2) . ?
Si9 C15 1.859(2) . ?
Si9 C17 1.872(2) . ?
Si9 C16 1.877(2) . ?
Si10 C20 1.8693(18) . ?
Si10 C19 1.8730(18) . ?
Si10 C18 1.8749(19) . ?
C1 H1A 0.9800 . ?
C1 H1B 0.9800 . ?
C1 H1C 0.9800 . ?
C2 H2A 0.9800 . ?
C2 H2B 0.9800 . ?
C2 H2C 0.9800 . ?
C3 H3A 0.9800 . ?
C3 H3B 0.9800 . ?
C3 H3C 0.9800 . ?
C4 H4A 0.9800 . ?
C4 H4B 0.9800 . ?
C4 H4C 0.9800 . ?
C5 H5A 0.9800 . ?
C5 H5B 0.9800 . ?
C5 H5C 0.9800 . ?
C6 H6A 0.9800 . ?
C6 H6B 0.9800 . ?
C6 H6C 0.9800 . ?
C7 H7A 0.9800 . ?
C7 H7B 0.9800 . ?
C7 H7C 0.9800 . ?
C8 H8A 0.9800 . ?
C8 H8B 0.9800 . ?
C8 H8C 0.9800 . ?
C9 H9A 0.9800 . ?
C9 H9B 0.9800 . ?
C9 H9C 0.9800 . ?
C10 H10A 0.9800 . ?
C10 H10B 0.9800 . ?
C10 H10C 0.9800 . ?
C11 H11A 0.9800 . ?
C11 H11B 0.9800 . ?
C11 H11C 0.9800 . ?
C12 H12A 0.9800 . ?
C12 H12B 0.9800 . ?
C12 H12C 0.9800 . ?
C13 H13A 0.9800 . ?
C13 H13B 0.9800 . ?
C13 H13C 0.9800 . ?
C14 H14A 0.9800 . ?
C14 H14B 0.9800 . ?
C14 H14C 0.9800 . ?
C15 H15A 0.9800 . ?
C15 H15B 0.9800 . ?
C15 H15C 0.9800 . ?
C16 H16A 0.9800 . ?
C16 H16B 0.9800 . ?
C16 H16C 0.9800 . ?
C17 H17A 0.9800 . ?
C17 H17B 0.9800 . ?
C17 H17C 0.9800 . ?
C18 H18A 0.9800 . ?
C18 H18B 0.9800 . ?
C18 H18C 0.9800 . ?
C19 H19A 0.9800 . ?
C19 H19B 0.9800 . ?
C19 H19C 0.9800 . ?
C20 H20A 0.9800 . ?
C20 H20B 0.9800 . ?
C20 H20C 0.9800 . ?
